data_1540375
loop_
_publ_author_name
'Berini, Christophe'
'Sebban, Muriel'
'Oulyadi, Hassan'
'Sanselme, Morgane'
'Levacher, Vincent'
'Bri\`ere, Jean-Fran\,cois'

_publ_section_title
;
 Organocatalyzed Multicomponent Synthesis of Isoxazolidin-5-ones.
;
_journal_issue 21
_journal_name_full 'Organic letters'
_journal_page_first 5408
_journal_page_last 5411
_journal_paper_doi 10.1021/acs.orglett.5b02755
_journal_volume 17
_journal_year 2015
_chemical_absolute_configuration rm
_chemical_compound_source 'synthesis as described'
_chemical_formula_moiety 'C13 H21 N1 O6'
_chemical_formula_sum 'C13 H21 N O6'
_chemical_formula_weight 287.31
_space_group_IT_number 19
_symmetry_cell_setting orthorhombic
_symmetry_Int_Tables_number 19
_symmetry_space_group_name_Hall 'P 2ac 2ab'
_symmetry_space_group_name_H-M 'P 21 21 21'
_atom_sites_solution_hydrogens geom
_atom_sites_solution_primary direct
_atom_sites_solution_secondary difmap
_audit_conform_dict_location ftp://ftp.iucr.org/pub/cif_core.dic
_audit_conform_dict_name cif_core.dic
_audit_conform_dict_version 2.4
_audit_creation_date 2014-10-11T11:09:13-00:00
_audit_creation_method 'WinGX routine CIF_UPDATE'
_cell_angle_alpha 90
_cell_angle_beta 90
_cell_angle_gamma 90
_cell_formula_units_Z 4
_cell_length_a 6.282(2)
_cell_length_b 9.924(4)
_cell_length_c 24.859(10)
_cell_measurement_reflns_used 0
_cell_measurement_temperature 293(2)
_cell_measurement_theta_max 0
_cell_measurement_theta_min 0
_cell_measurement_wavelength 0.71073
_cell_volume 1549.8(10)
_computing_cell_refinement 'SMART Bruker AXS'
_computing_data_collection 'SMART APEX'
_computing_data_reduction SAINT
_computing_molecular_graphics 'Ortep-3 for Windows (Farrugia, 1997)'
_computing_publication_material 'WinGX publication routines (Farrugia, 1999)'
_computing_structure_refinement 'SHELXL-97 (Sheldrick, 2008)'
_computing_structure_solution SHELXS97
_diffrn_ambient_temperature 293(2)
_diffrn_measured_fraction_theta_full 0.995
_diffrn_measured_fraction_theta_max 0.995
_diffrn_measurement_device_type 'SMART Bruker'
_diffrn_measurement_method 'omega scans'
_diffrn_radiation_monochromator graphite
_diffrn_radiation_probe x-ray
_diffrn_radiation_source Mo
_diffrn_radiation_type MoK\a
_diffrn_radiation_wavelength 0.71073
_diffrn_reflns_av_R_equivalents 0.075
_diffrn_reflns_av_unetI/netI 0.1072
_diffrn_reflns_limit_h_max 7
_diffrn_reflns_limit_h_min -7
_diffrn_reflns_limit_k_max 12
_diffrn_reflns_limit_k_min -10
_diffrn_reflns_limit_l_max 30
_diffrn_reflns_limit_l_min -31
_diffrn_reflns_number 8982
_diffrn_reflns_theta_full 26.58
_diffrn_reflns_theta_max 26.58
_diffrn_reflns_theta_min 1.64
_exptl_absorpt_coefficient_mu 0.097
_exptl_absorpt_correction_type none
_exptl_crystal_colour colourless
_exptl_crystal_density_diffrn 1.231
_exptl_crystal_density_method 'not measured'
_exptl_crystal_description prism
_exptl_crystal_F_000 616
_exptl_crystal_size_max 0.1
_exptl_crystal_size_mid 0.1
_exptl_crystal_size_min 0.05
_refine_diff_density_max 0.135
_refine_diff_density_min -0.128
_refine_diff_density_rms 0.032
_refine_ls_abs_structure_details 'Flack H D (1983), Acta Cryst. A39, 876-881'
_refine_ls_abs_structure_Flack 2(2)
_refine_ls_extinction_method none
_refine_ls_goodness_of_fit_ref 0.958
_refine_ls_hydrogen_treatment constr
_refine_ls_matrix_type full
_refine_ls_number_parameters 186
_refine_ls_number_reflns 3209
_refine_ls_number_restraints 0
_refine_ls_restrained_S_all 0.958
_refine_ls_R_factor_all 0.1392
_refine_ls_R_factor_gt 0.0587
_refine_ls_shift/su_max 0
_refine_ls_shift/su_mean 0
_refine_ls_structure_factor_coef Fsqd
_refine_ls_weighting_details 'calc w=1/[\s^2^(Fo^2^)+(0.0583P)^2^+0.0000P] where P=(Fo^2^+2Fc^2^)/3'
_refine_ls_weighting_scheme calc
_refine_ls_wR_factor_gt 0.1363
_refine_ls_wR_factor_ref 0.1637
_reflns_number_gt 1555
_reflns_number_total 3209
_reflns_threshold_expression >2\s(I)
_cod_data_source_file ol5b02755_si_003.cif
_cod_data_source_block cb1051b
_cod_depositor_comments 'Adding full bibliography for 1540374--1540379.cif.'
_cod_original_cell_volume 1549.7(10)
_cod_database_code 1540375
_publcif_datablock.id {d1782ef8-8522-4687-9b82-cc457172d21d}

loop_
_symmetry_equiv_pos_as_xyz
'x, y, z'
'-x+1/2, -y, z+1/2'
'x+1/2, -y+1/2, -z'
'-x, y+1/2, -z+1/2'

loop_
_atom_site_label
_atom_site_type_symbol
_atom_site_fract_x
_atom_site_fract_y
_atom_site_fract_z
_atom_site_U_iso_or_equiv
_atom_site_adp_type
_atom_site_occupancy
_atom_site_symmetry_multiplicity
_atom_site_calc_flag
_atom_site_refinement_flags
C1 C 0.4026(7) -0.2188(4) 0.10264(18) 0.1036(14) Uani 1 1 d .
H1A H 0.357 -0.2033 0.139 0.155 Uiso 1 1 calc R
H1B H 0.4148 -0.314 0.0964 0.155 Uiso 1 1 calc R
H1C H 0.3001 -0.1813 0.0782 0.155 Uiso 1 1 calc R
C2 C 0.6826(8) -0.1602(4) 0.03546(13) 0.0908(14) Uani 1 1 d .
H2A H 0.5837 -0.1102 0.0138 0.136 Uiso 1 1 calc R
H2B H 0.6835 -0.2527 0.0241 0.136 Uiso 1 1 calc R
H2C H 0.8226 -0.1228 0.0314 0.136 Uiso 1 1 calc R
C3 C 0.6165(7) -0.1524(3) 0.09367(14) 0.0770(10) Uani 1 1 d .
C4 C 0.7835(8) -0.2020(4) 0.13197(15) 0.1040(15) Uani 1 1 d .
H4A H 0.9107 -0.1496 0.1277 0.156 Uiso 1 1 calc R
H4B H 0.814 -0.295 0.1246 0.156 Uiso 1 1 calc R
H4C H 0.7326 -0.1933 0.1682 0.156 Uiso 1 1 calc R
C5 C 0.7036(7) 0.0881(4) 0.09906(14) 0.0645(9) Uani 1 1 d .
C6 C 0.6572(8) 0.3893(5) 0.05607(18) 0.0884(13) Uani 1 1 d .
C7 C 0.4470(7) 0.3346(4) 0.04256(13) 0.0816(11) Uani 1 1 d .
H7A H 0.4524 0.2842 0.0091 0.098 Uiso 1 1 calc R
H7B H 0.343 0.4063 0.039 0.098 Uiso 1 1 calc R
C8 C 0.3922(5) 0.2435(3) 0.08905(12) 0.0619(9) Uani 1 1 d .
H8 H 0.3216 0.1618 0.0759 0.074 Uiso 1 1 calc R
C9 C 0.2569(6) 0.3111(4) 0.13044(13) 0.0696(9) Uani 1 1 d .
H9 H 0.1206 0.336 0.114 0.083 Uiso 1 1 calc R
C10 C 0.2143(7) 0.2315(4) 0.18070(15) 0.0907(12) Uani 1 1 d .
H10A H 0.0626 0.2166 0.185 0.109 Uiso 1 1 calc R
H10B H 0.2847 0.1446 0.1789 0.109 Uiso 1 1 calc R
C12 C 0.3508(9) 0.4332(4) 0.20676(15) 0.0911(13) Uani 1 1 d .
C13 C 0.1959(15) 0.5340(7) 0.2246(2) 0.188(3) Uani 1 1 d .
H13A H 0.0575 0.5111 0.211 0.282 Uiso 1 1 calc R
H13B H 0.2367 0.6211 0.2114 0.282 Uiso 1 1 calc R
H13C H 0.192 0.5358 0.2632 0.282 Uiso 1 1 calc R
C14 C 0.5687(11) 0.4564(7) 0.2273(2) 0.160(3) Uani 1 1 d .
H14A H 0.5728 0.4378 0.2651 0.241 Uiso 1 1 calc R
H14B H 0.6083 0.5486 0.2211 0.241 Uiso 1 1 calc R
H14C H 0.6663 0.398 0.2089 0.241 Uiso 1 1 calc R
N1 N 0.6023(4) 0.2100(3) 0.11116(10) 0.0657(7) Uani 1 1 d .
O1 O 0.8872(5) 0.0785(3) 0.08794(11) 0.0833(7) Uani 1 1 d .
O2 O 0.5632(4) -0.0086(2) 0.10633(9) 0.0730(7) Uani 1 1 d .
O3 O 0.7439(4) 0.3178(2) 0.09724(13) 0.0888(8) Uani 1 1 d .
O4 O 0.7553(7) 0.4815(3) 0.03716(14) 0.1333(13) Uani 1 1 d .
O5 O 0.3593(4) 0.4301(2) 0.14928(9) 0.0776(7) Uani 1 1 d .
O6 O 0.2901(8) 0.3032(3) 0.22195(11) 0.1508(18) Uani 1 1 d .

loop_
_atom_site_aniso_label
_atom_site_aniso_U_11
_atom_site_aniso_U_22
_atom_site_aniso_U_33
_atom_site_aniso_U_23
_atom_site_aniso_U_13
_atom_site_aniso_U_12
C1 0.118(4) 0.066(2) 0.127(3) -0.006(2) 0.026(3) -0.020(3)
C2 0.122(4) 0.072(3) 0.079(2) -0.0064(18) 0.007(2) 0.003(2)
C3 0.098(3) 0.047(2) 0.087(2) 0.0013(18) 0.010(2) 0.009(2)
C4 0.136(4) 0.081(3) 0.095(3) 0.011(2) -0.011(3) 0.033(3)
C5 0.063(2) 0.057(2) 0.074(2) -0.0007(18) 0.000(2) -0.002(2)
C6 0.102(4) 0.063(3) 0.100(3) -0.006(2) 0.021(3) -0.007(3)
C7 0.097(3) 0.072(3) 0.076(2) 0.0041(19) -0.008(2) -0.009(2)
C8 0.055(2) 0.057(2) 0.0738(19) 0.0044(16) -0.0122(18) -0.0042(18)
C9 0.053(2) 0.065(2) 0.090(2) 0.010(2) -0.0067(19) 0.000(2)
C10 0.099(3) 0.080(3) 0.093(2) 0.006(2) 0.013(2) -0.021(3)
C12 0.131(4) 0.071(3) 0.071(3) 0.001(2) 0.007(3) -0.018(3)
C13 0.243(9) 0.172(7) 0.149(5) -0.005(4) 0.097(5) 0.081(6)
C14 0.179(7) 0.177(7) 0.125(4) -0.019(4) -0.040(4) -0.048(5)
N1 0.0560(17) 0.0507(16) 0.0906(18) -0.0009(14) -0.0095(16) -0.0057(16)
O1 0.0626(18) 0.0742(17) 0.1131(19) -0.0063(14) 0.0096(16) 0.0030(15)
O2 0.0704(15) 0.0515(14) 0.0972(16) -0.0019(12) 0.0122(13) -0.0028(13)
O3 0.0670(17) 0.0612(16) 0.138(2) -0.0024(16) -0.0099(17) -0.0150(14)
O4 0.154(3) 0.085(2) 0.161(3) 0.0136(19) 0.047(3) -0.040(2)
O5 0.0972(19) 0.0530(15) 0.0826(17) 0.0009(11) 0.0065(14) -0.0090(15)
O6 0.266(5) 0.106(3) 0.0807(17) 0.0164(18) -0.017(2) -0.076(3)

loop_
_atom_type_symbol
_atom_type_description
_atom_type_scat_dispersion_real
_atom_type_scat_dispersion_imag
_atom_type_scat_source
C C 0.0033 0.0016 'International Tables Vol C Tables 4.2.6.8 and 6.1.1.4'
H H 0 0 'International Tables Vol C Tables 4.2.6.8 and 6.1.1.4'
N N 0.0061 0.0033 'International Tables Vol C Tables 4.2.6.8 and 6.1.1.4'
O O 0.0106 0.006 'International Tables Vol C Tables 4.2.6.8 and 6.1.1.4'

loop_
_geom_angle_atom_site_label_1
_geom_angle_atom_site_label_2
_geom_angle_atom_site_label_3
_geom_angle
C3 C1 H1A 109.5
C3 C1 H1B 109.5
H1A C1 H1B 109.5
C3 C1 H1C 109.5
H1A C1 H1C 109.5
H1B C1 H1C 109.5
C3 C2 H2A 109.5
C3 C2 H2B 109.5
H2A C2 H2B 109.5
C3 C2 H2C 109.5
H2A C2 H2C 109.5
H2B C2 H2C 109.5
O2 C3 C4 109.6(3)
O2 C3 C2 108.2(3)
C4 C3 C2 113.6(4)
O2 C3 C1 100.7(3)
C4 C3 C1 112.6(3)
C2 C3 C1 111.3(4)
C3 C4 H4A 109.5
C3 C4 H4B 109.5
H4A C4 H4B 109.5
C3 C4 H4C 109.5
H4A C4 H4C 109.5
H4B C4 H4C 109.5
O1 C5 O2 128.6(4)
O1 C5 N1 124.0(4)
O2 C5 N1 107.2(3)
O4 C6 O3 119.2(5)
O4 C6 C7 131.0(5)
O3 C6 C7 109.9(4)
C6 C7 C8 104.6(3)
C6 C7 H7A 110.8
C8 C7 H7A 110.8
C6 C7 H7B 110.8
C8 C7 H7B 110.8
H7A C7 H7B 108.9
N1 C8 C9 110.8(3)
N1 C8 C7 102.6(3)
C9 C8 C7 112.9(3)
N1 C8 H8 110.1
C9 C8 H8 110.1
C7 C8 H8 110.1
O5 C9 C8 110.0(3)
O5 C9 C10 104.1(3)
C8 C9 C10 116.0(3)
O5 C9 H9 108.8
C8 C9 H9 108.8
C10 C9 H9 108.8
O6 C10 C9 107.1(3)
O6 C10 H10A 110.3
C9 C10 H10A 110.3
O6 C10 H10B 110.3
C9 C10 H10B 110.3
H10A C10 H10B 108.5
O6 C12 O5 105.1(3)
O6 C12 C13 111.5(5)
O5 C12 C13 110.0(4)
O6 C12 C14 107.7(5)
O5 C12 C14 108.3(4)
C13 C12 C14 113.8(6)
C12 C13 H13A 109.5
C12 C13 H13B 109.5
H13A C13 H13B 109.5
C12 C13 H13C 109.5
H13A C13 H13C 109.5
H13B C13 H13C 109.5
C12 C14 H14A 109.5
C12 C14 H14B 109.5
H14A C14 H14B 109.5
C12 C14 H14C 109.5
H14A C14 H14C 109.5
H14B C14 H14C 109.5
C5 N1 O3 108.1(3)
C5 N1 C8 121.6(3)
O3 N1 C8 107.4(2)
C5 O2 C3 121.1(3)
C6 O3 N1 108.8(3)
C9 O5 C12 109.2(3)
C10 O6 C12 112.4(3)

loop_
_geom_bond_atom_site_label_1
_geom_bond_atom_site_label_2
_geom_bond_distance
C1 C3 1.513(6)
C1 H1A 0.96
C1 H1B 0.96
C1 H1C 0.96
C2 C3 1.507(5)
C2 H2A 0.96
C2 H2B 0.96
C2 H2C 0.96
C3 O2 1.499(4)
C3 C4 1.500(5)
C4 H4A 0.96
C4 H4B 0.96
C4 H4C 0.96
C5 O1 1.190(4)
C5 O2 1.316(4)
C5 N1 1.400(5)
C6 O4 1.199(5)
C6 O3 1.359(5)
C6 C7 1.467(6)
C7 C8 1.507(5)
C7 H7A 0.97
C7 H7B 0.97
C8 N1 1.468(4)
C8 C9 1.494(4)
C8 H8 0.98
C9 O5 1.424(4)
C9 C10 1.503(5)
C9 H9 0.98
C10 O6 1.336(4)
C10 H10A 0.97
C10 H10B 0.97
C12 O6 1.397(5)
C12 O5 1.430(4)
C12 C13 1.465(8)
C12 C14 1.478(7)
C13 H13A 0.96
C13 H13B 0.96
C13 H13C 0.96
C14 H14A 0.96
C14 H14B 0.96
C14 H14C 0.96
N1 O3 1.434(3)

loop_
_geom_torsion_atom_site_label_1
_geom_torsion_atom_site_label_2
_geom_torsion_atom_site_label_3
_geom_torsion_atom_site_label_4
_geom_torsion
O4 C6 C7 C8 -166.4(4)
O3 C6 C7 C8 13.6(4)
C6 C7 C8 N1 -23.5(4)
C6 C7 C8 C9 95.8(3)
N1 C8 C9 O5 58.2(3)
C7 C8 C9 O5 -56.2(4)
N1 C8 C9 C10 -59.5(4)
C7 C8 C9 C10 -173.9(3)
O5 C9 C10 O6 -0.5(5)
C8 C9 C10 O6 120.5(4)
O1 C5 N1 O3 11.4(5)
O2 C5 N1 O3 -173.1(3)
O1 C5 N1 C8 136.2(4)
O2 C5 N1 C8 -48.3(4)
C9 C8 N1 C5 139.9(3)
C7 C8 N1 C5 -99.4(3)
C9 C8 N1 O3 -95.0(3)
C7 C8 N1 O3 25.7(3)
O1 C5 O2 C3 -8.4(6)
N1 C5 O2 C3 176.3(3)
C4 C3 O2 C5 67.0(4)
C2 C3 O2 C5 -57.3(4)
C1 C3 O2 C5 -174.1(3)
O4 C6 O3 N1 -177.4(3)
C7 C6 O3 N1 2.7(4)
C5 N1 O3 C6 114.4(3)
C8 N1 O3 C6 -18.5(3)
C8 C9 O5 C12 -133.1(3)
C10 C9 O5 C12 -8.2(4)
O6 C12 O5 C9 13.6(5)
C13 C12 O5 C9 -106.6(5)
C14 C12 O5 C9 128.5(4)
C9 C10 O6 C12 9.4(6)
O5 C12 O6 C10 -14.4(6)
C13 C12 O6 C10 104.8(6)
C14 C12 O6 C10 -129.6(5)

loop_
_publcif_info_datablock.id
_publcif_info_datablock.publ_exptl
_publcif_info_datablock.publ_geom
_publcif_info_datablock.structure
{d1782ef8-8522-4687-9b82-cc457172d21d} y y y
